data_4086934
loop_
_publ_author_name
'Kiernicki, John J.'
'Staun, Selena L.'
'Zeller, Matthias'
'Bart, Suzanne C.'

_publ_section_title
;
 A Uranium(IV) Triamide Species with Br\/onsted Basic Ligand Character:
 Metal--Ligand Cooperativity in the f Block
;
_journal_issue 3
_journal_name_full Organometallics
_journal_page_first 665
_journal_paper_doi 10.1021/acs.organomet.6b00861
_journal_volume 36
_journal_year 2017
_chemical_formula_moiety 'C32 H46 Cl N3 U'
_chemical_formula_sum 'C32 H46 Cl N3 U'
_chemical_formula_weight 746.20
_space_group_crystal_system monoclinic
_space_group_IT_number 14
_space_group_name_Hall '-P 2yn'
_space_group_name_H-M_alt 'P 1 21/n 1'
_symmetry_space_group_name_Hall '-P 2yn'
_symmetry_space_group_name_H-M 'P 1 21/n 1'
_atom_sites_solution_hydrogens geom
_atom_sites_solution_primary direct
_atom_sites_solution_secondary difmap
_audit_creation_method SHELXL-2014/7
_cell_angle_alpha 90
_cell_angle_beta 102.040(5)
_cell_angle_gamma 90
_cell_formula_units_Z 4
_cell_length_a 10.1409(7)
_cell_length_b 20.7383(14)
_cell_length_c 14.9554(12)
_cell_measurement_reflns_used 28181
_cell_measurement_temperature 150(2)
_cell_measurement_theta_max 67.856
_cell_measurement_theta_min 4.943
_cell_volume 3076.0(4)
_computing_cell_refinement 'HKL3000 (Otwinowski & Minor, 1997)'
_computing_data_collection 'CrystalClear-SM Expert 2.1 b32 (Rigaku, 2014)'
_computing_data_reduction 'HKL3000 (Otwinowski & Minor, 1997)'
_computing_publication_material 'Encifer (Allen et al., 2004)'
_computing_structure_refinement
;  
SHELXL-2014/7 (Sheldrick, 2014), 
SHELXLE Rev714 (H\"ubschle et al., 2011)
;
_computing_structure_solution 'SHELXS-97 (Sheldrick, 2008)'
_diffrn_ambient_temperature 150(2)
_diffrn_measured_fraction_theta_full 0.964
_diffrn_measured_fraction_theta_max 0.964
_diffrn_measurement_device_type 'Rigaku Rapid II curved image plate diffractometer'
_diffrn_measurement_method 'omega scans'
_diffrn_radiation_monochromator 'laterally graded multilayer (Goebel) mirror'
_diffrn_radiation_type CuK\a
_diffrn_radiation_wavelength 1.54178
_diffrn_reflns_av_R_equivalents 0.086
_diffrn_reflns_av_unetI/netI 0.0411
_diffrn_reflns_Laue_measured_fraction_full 0.964
_diffrn_reflns_Laue_measured_fraction_max 0.964
_diffrn_reflns_limit_h_max 12
_diffrn_reflns_limit_h_min 0
_diffrn_reflns_limit_k_max 24
_diffrn_reflns_limit_k_min 0
_diffrn_reflns_limit_l_max 17
_diffrn_reflns_limit_l_min -17
_diffrn_reflns_number 28181
_diffrn_reflns_point_group_measured_fraction_full 0.964
_diffrn_reflns_point_group_measured_fraction_max 0.964
_diffrn_reflns_theta_full 67.679
_diffrn_reflns_theta_max 67.856
_diffrn_reflns_theta_min 4.943
_diffrn_source 'microfocus X-ray tube'
_exptl_absorpt_coefficient_mu 15.821
_exptl_absorpt_correction_T_max 0.505
_exptl_absorpt_correction_T_min 0.236
_exptl_absorpt_correction_type multi-scan
_exptl_absorpt_process_details 'SCALEPACK (Otwinowski & Minor, 1997)'
_exptl_crystal_colour orange
_exptl_crystal_density_diffrn 1.611
_exptl_crystal_description plate
_exptl_crystal_F_000 1472
_exptl_crystal_size_max 0.200
_exptl_crystal_size_mid 0.150
_exptl_crystal_size_min 0.050
_refine_diff_density_max 2.102
_refine_diff_density_min -2.746
_refine_diff_density_rms 0.269
_refine_ls_extinction_method none
_refine_ls_goodness_of_fit_ref 1.143
_refine_ls_hydrogen_treatment constr
_refine_ls_matrix_type full
_refine_ls_number_parameters 345
_refine_ls_number_reflns 5389
_refine_ls_number_restraints 0
_refine_ls_restrained_S_all 1.143
_refine_ls_R_factor_all 0.0833
_refine_ls_R_factor_gt 0.0624
_refine_ls_shift/su_max 0.001
_refine_ls_shift/su_mean 0.000
_refine_ls_structure_factor_coef Fsqd
_refine_ls_weighting_details 'w=1/[\s^2^(Fo^2^)+(0.0711P)^2^+68.9787P] where P=(Fo^2^+2Fc^2^)/3'
_refine_ls_weighting_scheme calc
_refine_ls_wR_factor_gt 0.1580
_refine_ls_wR_factor_ref 0.1723
_reflns_Friedel_coverage 0.000
_reflns_number_gt 4175
_reflns_number_total 5389
_reflns_threshold_expression 'I > 2\s(I)'
_cod_data_source_file om6b00861_si_008.cif
_cod_data_source_block ss1164
_cod_depositor_comments 'Adding full bibliography for 4086932--4086937.cif.'
_cod_database_code 4086934
_shelx_shelxl_version_number 2014/7
_shelx_space_group_comment
;
The symmetry employed for this shelxl refinement is uniquely defined
by the following loop, which should always be used as a source of
symmetry information in preference to the above space-group names.
They are only intended as comments.
;
_shelx_estimated_absorpt_t_min 0.144
_shelx_estimated_absorpt_t_max 0.505

loop_
_space_group_symop_operation_xyz
'x, y, z'
'-x+1/2, y+1/2, -z+1/2'
'-x, -y, -z'
'x-1/2, -y-1/2, z-1/2'

loop_
_atom_site_label
_atom_site_type_symbol
_atom_site_fract_x
_atom_site_fract_y
_atom_site_fract_z
_atom_site_U_iso_or_equiv
_atom_site_adp_type
_atom_site_occupancy
_atom_site_site_symmetry_order
_atom_site_calc_flag
_atom_site_refinement_flags_posn
_atom_site_refinement_flags_adp
U1 U 0.23792(4) 0.59783(2) 0.65542(3) 0.02727(17) Uani 1 1 d . .
Cl1 Cl 0.1891(4) 0.54247(18) 0.4903(2) 0.0407(8) Uani 1 1 d . .
N1 N 0.0404(9) 0.6245(5) 0.6937(6) 0.021(2) Uani 1 1 d . .
N2 N 0.0991(12) 0.4979(5) 0.6706(7) 0.034(3) Uani 1 1 d . .
H2 H 0.0324 0.4901 0.6122 0.040 Uiso 1 1 calc R U
N3 N 0.3524(11) 0.5245(5) 0.7538(7) 0.029(2) Uani 1 1 d . .
C1 C -0.0502(14) 0.5733(7) 0.7181(10) 0.037(3) Uani 1 1 d . .
H1A H -0.0899 0.5882 0.7696 0.045 Uiso 1 1 calc R U
H1B H -0.1247 0.5647 0.6651 0.045 Uiso 1 1 calc R U
C2 C 0.0276(15) 0.5132(7) 0.7444(10) 0.039(3) Uani 1 1 d . .
H2A H 0.0930 0.5194 0.8029 0.047 Uiso 1 1 calc R U
H2B H -0.0339 0.4775 0.7521 0.047 Uiso 1 1 calc R U
C3 C 0.1920(14) 0.4441(6) 0.6893(10) 0.034(3) Uani 1 1 d . .
H3A H 0.2284 0.4347 0.6341 0.041 Uiso 1 1 calc R U
H3B H 0.1431 0.4053 0.7034 0.041 Uiso 1 1 calc R U
C4 C 0.3040(15) 0.4579(6) 0.7663(10) 0.036(3) Uani 1 1 d . .
H4A H 0.3779 0.4265 0.7676 0.043 Uiso 1 1 calc R U
H4B H 0.2731 0.4547 0.8248 0.043 Uiso 1 1 calc R U
C10 C -0.0378(12) 0.6812(6) 0.6773(9) 0.028(3) Uani 1 1 d . .
C11 C -0.1154(15) 0.6957(7) 0.5900(9) 0.037(3) Uani 1 1 d . .
C12 C -0.1978(16) 0.7512(7) 0.5768(10) 0.042(4) Uani 1 1 d . .
H12 H -0.2453 0.7614 0.5167 0.051 Uiso 1 1 calc R U
C13 C -0.2116(15) 0.7909(7) 0.6475(10) 0.037(3) Uani 1 1 d . .
C14 C -0.1324(16) 0.7780(7) 0.7343(10) 0.040(3) Uani 1 1 d . .
H14 H -0.1364 0.8062 0.7837 0.048 Uiso 1 1 calc R U
C15 C -0.0473(16) 0.7238(7) 0.7491(9) 0.040(3) Uani 1 1 d . .
C30 C 0.4778(13) 0.5349(6) 0.8173(9) 0.028(3) Uani 1 1 d . .
C31 C 0.4803(13) 0.5692(6) 0.8989(9) 0.030(3) Uani 1 1 d . .
C32 C 0.6068(17) 0.5808(7) 0.9588(10) 0.041(4) Uani 1 1 d . .
H32 H 0.6099 0.6052 1.0129 0.049 Uiso 1 1 calc R U
C33 C 0.7253(13) 0.5571(7) 0.9396(9) 0.035(3) Uani 1 1 d . .
C34 C 0.7173(13) 0.5200(6) 0.8634(9) 0.031(3) Uani 1 1 d . .
H34 H 0.7978 0.5010 0.8525 0.037 Uiso 1 1 calc R U
C35 C 0.5956(14) 0.5083(6) 0.7996(9) 0.032(3) Uani 1 1 d . .
C51 C 0.2819(15) 0.7300(7) 0.6379(10) 0.038(3) Uani 1 1 d . .
C52 C 0.3914(14) 0.7092(6) 0.7095(9) 0.035(3) Uani 1 1 d . .
C53 C 0.4749(15) 0.6695(7) 0.6677(10) 0.037(3) Uani 1 1 d . .
C54 C 0.4211(15) 0.6640(6) 0.5742(9) 0.035(3) Uani 1 1 d . .
C55 C 0.3021(16) 0.7021(7) 0.5528(10) 0.042(4) Uani 1 1 d . .
C11A C -0.1145(17) 0.6521(7) 0.5103(9) 0.046(4) Uani 1 1 d . .
H11A H -0.0247 0.6523 0.4958 0.068 Uiso 1 1 calc R U
H11B H -0.1810 0.6672 0.4573 0.068 Uiso 1 1 calc R U
H11C H -0.1373 0.6081 0.5258 0.068 Uiso 1 1 calc R U
C13A C -0.3096(16) 0.8455(7) 0.6324(12) 0.050(4) Uani 1 1 d . .
H13A H -0.2794 0.8781 0.5936 0.075 Uiso 1 1 calc R U
H13B H -0.3149 0.8647 0.6913 0.075 Uiso 1 1 calc R U
H13C H -0.3987 0.8294 0.6022 0.075 Uiso 1 1 calc R U
C15A C 0.0350(16) 0.7104(8) 0.8439(10) 0.047(4) Uani 1 1 d . .
H15A H 0.0478 0.7506 0.8791 0.070 Uiso 1 1 calc R U
H15B H 0.1230 0.6929 0.8392 0.070 Uiso 1 1 calc R U
H15C H -0.0127 0.6791 0.8747 0.070 Uiso 1 1 calc R U
C31A C 0.3556(16) 0.5929(8) 0.9261(10) 0.043(4) Uani 1 1 d . .
H31A H 0.2970 0.6137 0.8737 0.065 Uiso 1 1 calc R U
H31B H 0.3799 0.6241 0.9761 0.065 Uiso 1 1 calc R U
H31C H 0.3079 0.5565 0.9466 0.065 Uiso 1 1 calc R U
C33A C 0.8565(17) 0.5720(9) 1.0024(11) 0.050(4) Uani 1 1 d . .
H33A H 0.8542 0.5568 1.0641 0.075 Uiso 1 1 calc R U
H33B H 0.8718 0.6187 1.0036 0.075 Uiso 1 1 calc R U
H33C H 0.9296 0.5502 0.9806 0.075 Uiso 1 1 calc R U
C35A C 0.6014(17) 0.4711(8) 0.7148(10) 0.048(4) Uani 1 1 d . .
H35A H 0.5792 0.4258 0.7233 0.073 Uiso 1 1 calc R U
H35B H 0.6925 0.4739 0.7025 0.073 Uiso 1 1 calc R U
H35C H 0.5365 0.4891 0.6630 0.073 Uiso 1 1 calc R U
C51A C 0.1890(18) 0.7859(7) 0.6480(12) 0.052(4) Uani 1 1 d . .
H51A H 0.1663 0.7842 0.7086 0.078 Uiso 1 1 calc R U
H51B H 0.1063 0.7828 0.6008 0.078 Uiso 1 1 calc R U
H51C H 0.2346 0.8267 0.6413 0.078 Uiso 1 1 calc R U
C52A C 0.4240(19) 0.7342(8) 0.8045(11) 0.055(5) Uani 1 1 d . .
H52A H 0.4839 0.7038 0.8436 0.083 Uiso 1 1 calc R U
H52B H 0.3407 0.7392 0.8272 0.083 Uiso 1 1 calc R U
H52C H 0.4690 0.7761 0.8054 0.083 Uiso 1 1 calc R U
C53A C 0.6147(16) 0.6459(8) 0.7132(12) 0.050(4) Uani 1 1 d . .
H53A H 0.6313 0.6037 0.6880 0.075 Uiso 1 1 calc R U
H53B H 0.6206 0.6419 0.7792 0.075 Uiso 1 1 calc R U
H53C H 0.6824 0.6768 0.7017 0.075 Uiso 1 1 calc R U
C54A C 0.4831(17) 0.6285(8) 0.5056(10) 0.048(4) Uani 1 1 d . .
H54A H 0.5569 0.6542 0.4911 0.071 Uiso 1 1 calc R U
H54B H 0.4145 0.6213 0.4498 0.071 Uiso 1 1 calc R U
H54C H 0.5181 0.5870 0.5313 0.071 Uiso 1 1 calc R U
C55A C 0.2175(19) 0.7169(10) 0.4630(10) 0.064(5) Uani 1 1 d . .
H55A H 0.2607 0.7507 0.4333 0.096 Uiso 1 1 calc R U
H55B H 0.1290 0.7320 0.4707 0.096 Uiso 1 1 calc R U
H55C H 0.2064 0.6780 0.4250 0.096 Uiso 1 1 calc R U

loop_
_atom_site_aniso_label
_atom_site_aniso_U_11
_atom_site_aniso_U_22
_atom_site_aniso_U_33
_atom_site_aniso_U_23
_atom_site_aniso_U_13
_atom_site_aniso_U_12
U1 0.0321(3) 0.0300(3) 0.0203(2) -0.00052(17) 0.00683(17) -0.0020(2)
Cl1 0.044(2) 0.052(2) 0.0270(16) -0.0093(15) 0.0086(14) -0.0112(16)
N1 0.011(5) 0.038(6) 0.014(5) -0.013(4) 0.002(4) 0.002(4)
N2 0.050(7) 0.025(6) 0.025(6) 0.016(4) 0.006(5) -0.003(5)
N3 0.023(6) 0.024(5) 0.039(6) -0.005(5) 0.002(5) -0.005(4)
C1 0.024(7) 0.049(8) 0.044(8) 0.000(7) 0.016(6) 0.001(6)
C2 0.043(9) 0.045(8) 0.037(8) 0.015(6) 0.023(7) 0.001(7)
C3 0.035(8) 0.021(7) 0.045(8) -0.002(6) 0.007(6) -0.006(6)
C4 0.038(8) 0.027(7) 0.040(8) -0.001(6) 0.003(6) -0.009(6)
C10 0.012(6) 0.040(7) 0.033(7) -0.004(6) 0.008(5) -0.008(5)
C11 0.050(9) 0.039(8) 0.025(7) 0.008(6) 0.016(6) 0.006(7)
C12 0.049(10) 0.041(8) 0.034(8) 0.012(6) 0.003(7) 0.002(7)
C13 0.044(9) 0.027(7) 0.038(8) -0.001(6) 0.006(7) -0.004(6)
C14 0.050(9) 0.037(8) 0.033(8) -0.011(6) 0.008(7) 0.007(7)
C15 0.048(9) 0.046(9) 0.026(7) -0.003(6) 0.009(6) 0.002(7)
C30 0.034(7) 0.023(6) 0.029(7) 0.010(5) 0.007(6) 0.005(5)
C31 0.027(7) 0.032(7) 0.031(7) -0.006(6) 0.008(6) 0.001(6)
C32 0.057(10) 0.037(8) 0.030(8) -0.001(6) 0.012(7) -0.004(7)
C33 0.019(7) 0.049(9) 0.033(7) -0.002(6) -0.001(6) 0.003(6)
C34 0.026(7) 0.029(7) 0.041(8) 0.001(6) 0.012(6) -0.006(6)
C35 0.033(8) 0.035(7) 0.033(7) 0.007(6) 0.018(6) 0.006(6)
C51 0.039(8) 0.034(8) 0.043(8) -0.002(6) 0.010(7) -0.005(6)
C52 0.035(8) 0.029(7) 0.039(8) 0.007(6) -0.001(6) -0.010(6)
C53 0.039(8) 0.035(7) 0.039(8) -0.001(6) 0.012(7) -0.004(6)
C54 0.045(9) 0.025(7) 0.040(8) 0.000(6) 0.018(7) -0.011(6)
C55 0.049(9) 0.042(8) 0.038(8) 0.005(7) 0.020(7) -0.005(7)
C11A 0.067(11) 0.050(9) 0.024(7) 0.012(6) 0.018(7) 0.004(8)
C13A 0.036(9) 0.040(9) 0.069(11) -0.003(8) -0.001(8) 0.006(7)
C15A 0.046(9) 0.058(10) 0.033(8) -0.011(7) 0.004(7) -0.005(8)
C31A 0.046(9) 0.053(9) 0.031(8) -0.011(7) 0.010(7) 0.005(7)
C33A 0.052(10) 0.061(10) 0.037(9) -0.002(8) 0.007(7) -0.007(8)
C35A 0.052(10) 0.057(10) 0.038(9) 0.000(7) 0.015(8) 0.010(8)
C51A 0.056(10) 0.031(8) 0.072(12) 0.021(8) 0.020(9) 0.011(7)
C52A 0.075(13) 0.045(9) 0.042(9) -0.024(7) 0.004(8) -0.027(9)
C53A 0.041(9) 0.050(9) 0.059(10) 0.019(8) 0.010(8) -0.003(8)
C54A 0.055(10) 0.058(10) 0.033(8) -0.003(7) 0.016(7) 0.000(8)
C55A 0.070(12) 0.098(14) 0.019(7) 0.023(9) -0.003(7) -0.021(11)

loop_
_atom_type_symbol
_atom_type_description
_atom_type_scat_dispersion_real
_atom_type_scat_dispersion_imag
_atom_type_scat_source
C C 0.0181 0.0091 'International Tables Vol C Tables 4.2.6.8 and 6.1.1.4'
H H 0.0000 0.0000 'International Tables Vol C Tables 4.2.6.8 and 6.1.1.4'
N N 0.0311 0.0180 'International Tables Vol C Tables 4.2.6.8 and 6.1.1.4'
Cl Cl 0.3639 0.7018 'International Tables Vol C Tables 4.2.6.8 and 6.1.1.4'
U U -4.3638 13.4090 'International Tables Vol C Tables 4.2.6.8 and 6.1.1.4'

loop_
_geom_angle_atom_site_label_1
_geom_angle_atom_site_label_2
_geom_angle_atom_site_label_3
_geom_angle
N3 U1 N1 111.2(4)
N3 U1 N2 67.2(4)
N1 U1 N2 69.0(4)
N3 U1 Cl1 106.4(3)
N1 U1 Cl1 109.6(2)
N2 U1 Cl1 74.5(3)
N3 U1 C54 108.5(4)
N1 U1 C54 134.1(4)
N2 U1 C54 150.8(4)
Cl1 U1 C54 79.7(3)
N3 U1 C51 130.5(4)
N1 U1 C51 87.2(4)
N2 U1 C51 155.4(4)
Cl1 U1 C51 109.7(3)
C54 U1 C51 48.9(4)
N3 U1 C53 89.8(4)
N1 U1 C53 130.3(4)
N2 U1 C53 155.6(4)
Cl1 U1 C53 106.2(3)
C54 U1 C53 28.9(4)
C51 U1 C53 48.3(4)
N3 U1 C55 136.7(4)
N1 U1 C55 105.6(4)
N2 U1 C55 150.8(4)
Cl1 U1 C55 81.1(3)
C54 U1 C55 29.5(4)
C51 U1 C55 30.0(4)
C53 U1 C55 48.1(4)
N3 U1 C52 100.8(4)
N1 U1 C52 101.1(4)
N2 U1 C52 158.3(4)
Cl1 U1 C52 127.1(3)
C54 U1 C52 48.7(4)
C51 U1 C52 29.7(4)
C53 U1 C52 29.3(4)
C55 U1 C52 49.1(4)
C10 N1 C1 106.4(9)
C10 N1 U1 130.9(8)
C1 N1 U1 120.6(8)
C3 N2 C2 115.1(10)
C3 N2 U1 107.2(8)
C2 N2 U1 105.0(8)
C3 N2 H2 109.8
C2 N2 H2 109.8
U1 N2 H2 109.8
C30 N3 C4 108.9(10)
C30 N3 U1 126.4(7)
C4 N3 U1 124.6(8)
C2 C1 N1 109.9(11)
C2 C1 H1A 109.7
N1 C1 H1A 109.7
C2 C1 H1B 109.7
N1 C1 H1B 109.7
H1A C1 H1B 108.2
N2 C2 C1 107.5(10)
N2 C2 H2A 110.2
C1 C2 H2A 110.2
N2 C2 H2B 110.2
C1 C2 H2B 110.2
H2A C2 H2B 108.5
N2 C3 C4 111.5(11)
N2 C3 H3A 109.3
C4 C3 H3A 109.3
N2 C3 H3B 109.3
C4 C3 H3B 109.3
H3A C3 H3B 108.0
C3 C4 N3 107.6(11)
C3 C4 H4A 110.2
N3 C4 H4A 110.2
C3 C4 H4B 110.2
N3 C4 H4B 110.2
H4A C4 H4B 108.5
C15 C10 C11 117.2(12)
C15 C10 N1 121.1(12)
C11 C10 N1 121.6(11)
C10 C11 C12 120.2(12)
C10 C11 C11A 120.9(12)
C12 C11 C11A 118.9(13)
C13 C12 C11 122.3(14)
C13 C12 H12 118.8
C11 C12 H12 118.8
C12 C13 C14 118.0(13)
C12 C13 C13A 120.7(14)
C14 C13 C13A 121.3(13)
C13 C14 C15 120.8(12)
C13 C14 H14 119.6
C15 C14 H14 119.6
C14 C15 C10 121.2(13)
C14 C15 C15A 119.7(13)
C10 C15 C15A 119.1(13)
C35 C30 C31 120.2(13)
C35 C30 N3 119.5(12)
C31 C30 N3 120.2(11)
C30 C31 C32 118.8(12)
C30 C31 C31A 122.7(12)
C32 C31 C31A 118.5(12)
C33 C32 C31 121.2(13)
C33 C32 H32 119.4
C31 C32 H32 119.4
C34 C33 C32 118.1(13)
C34 C33 C33A 122.1(13)
C32 C33 C33A 119.7(13)
C33 C34 C35 123.5(12)
C33 C34 H34 118.3
C35 C34 H34 118.3
C30 C35 C34 117.9(12)
C30 C35 C35A 123.6(13)
C34 C35 C35A 118.5(12)
C52 C51 C55 107.8(13)
C52 C51 C51A 123.5(14)
C55 C51 C51A 126.5(14)
C52 C51 U1 75.5(8)
C55 C51 U1 75.3(8)
C51A C51 U1 128.5(10)
C53 C52 C51 106.6(13)
C53 C52 C52A 126.3(14)
C51 C52 C52A 126.3(14)
C53 C52 U1 75.0(8)
C51 C52 U1 74.7(8)
C52A C52 U1 124.2(9)
C54 C53 C52 110.2(13)
C54 C53 C53A 123.8(13)
C52 C53 C53A 125.2(14)
C54 C53 U1 75.0(8)
C52 C53 U1 75.8(8)
C53A C53 U1 124.5(9)
C53 C54 C55 108.5(12)
C53 C54 C54A 126.3(14)
C55 C54 C54A 125.1(14)
C53 C54 U1 76.1(8)
C55 C54 U1 76.1(8)
C54A C54 U1 117.9(9)
C54 C55 C51 107.0(13)
C54 C55 C55A 129.0(14)
C51 C55 C55A 123.9(15)
C54 C55 U1 74.4(7)
C51 C55 U1 74.7(8)
C55A C55 U1 120.3(11)
C11 C11A H11A 109.5
C11 C11A H11B 109.5
H11A C11A H11B 109.5
C11 C11A H11C 109.5
H11A C11A H11C 109.5
H11B C11A H11C 109.5
C13 C13A H13A 109.5
C13 C13A H13B 109.5
H13A C13A H13B 109.5
C13 C13A H13C 109.5
H13A C13A H13C 109.5
H13B C13A H13C 109.5
C15 C15A H15A 109.5
C15 C15A H15B 109.5
H15A C15A H15B 109.5
C15 C15A H15C 109.5
H15A C15A H15C 109.5
H15B C15A H15C 109.5
C31 C31A H31A 109.5
C31 C31A H31B 109.5
H31A C31A H31B 109.5
C31 C31A H31C 109.5
H31A C31A H31C 109.5
H31B C31A H31C 109.5
C33 C33A H33A 109.5
C33 C33A H33B 109.5
H33A C33A H33B 109.5
C33 C33A H33C 109.5
H33A C33A H33C 109.5
H33B C33A H33C 109.5
C35 C35A H35A 109.5
C35 C35A H35B 109.5
H35A C35A H35B 109.5
C35 C35A H35C 109.5
H35A C35A H35C 109.5
H35B C35A H35C 109.5
C51 C51A H51A 109.5
C51 C51A H51B 109.5
H51A C51A H51B 109.5
C51 C51A H51C 109.5
H51A C51A H51C 109.5
H51B C51A H51C 109.5
C52 C52A H52A 109.5
C52 C52A H52B 109.5
H52A C52A H52B 109.5
C52 C52A H52C 109.5
H52A C52A H52C 109.5
H52B C52A H52C 109.5
C53 C53A H53A 109.5
C53 C53A H53B 109.5
H53A C53A H53B 109.5
C53 C53A H53C 109.5
H53A C53A H53C 109.5
H53B C53A H53C 109.5
C54 C54A H54A 109.5
C54 C54A H54B 109.5
H54A C54A H54B 109.5
C54 C54A H54C 109.5
H54A C54A H54C 109.5
H54B C54A H54C 109.5
C55 C55A H55A 109.5
C55 C55A H55B 109.5
H55A C55A H55B 109.5
C55 C55A H55C 109.5
H55A C55A H55C 109.5
H55B C55A H55C 109.5

loop_
_geom_bond_atom_site_label_1
_geom_bond_atom_site_label_2
_geom_bond_distance
U1 N3 2.260(11)
U1 N1 2.264(9)
U1 N2 2.543(10)
U1 Cl1 2.674(3)
U1 C54 2.784(12)
U1 C51 2.798(14)
U1 C53 2.798(14)
U1 C55 2.806(14)
U1 C52 2.808(13)
N1 C10 1.411(16)
N1 C1 1.498(17)
N2 C3 1.449(17)
N2 C2 1.476(16)
N2 H2 1.0000
N3 C30 1.436(17)
N3 C4 1.491(16)
C1 C2 1.48(2)
C1 H1A 0.9900
C1 H1B 0.9900
C2 H2A 0.9900
C2 H2B 0.9900
C3 C4 1.467(19)
C3 H3A 0.9900
C3 H3B 0.9900
C4 H4A 0.9900
C4 H4B 0.9900
C10 C15 1.409(18)
C10 C11 1.410(19)
C11 C12 1.41(2)
C11 C11A 1.497(19)
C12 C13 1.37(2)
C12 H12 0.9500
C13 C14 1.40(2)
C13 C13A 1.49(2)
C14 C15 1.41(2)
C14 H14 0.9500
C15 C15A 1.51(2)
C30 C35 1.390(17)
C30 C31 1.409(18)
C31 C32 1.42(2)
C31 C31A 1.490(18)
C32 C33 1.38(2)
C32 H32 0.9500
C33 C34 1.363(19)
C33 C33A 1.49(2)
C34 C35 1.414(19)
C34 H34 0.9500
C35 C35A 1.498(19)
C51 C52 1.44(2)
C51 C55 1.45(2)
C51 C51A 1.52(2)
C52 C53 1.42(2)
C52 C52A 1.483(19)
C53 C54 1.40(2)
C53 C53A 1.52(2)
C54 C55 1.42(2)
C54 C54A 1.502(19)
C55 C55A 1.47(2)
C11A H11A 0.9800
C11A H11B 0.9800
C11A H11C 0.9800
C13A H13A 0.9800
C13A H13B 0.9800
C13A H13C 0.9800
C15A H15A 0.9800
C15A H15B 0.9800
C15A H15C 0.9800
C31A H31A 0.9800
C31A H31B 0.9800
C31A H31C 0.9800
C33A H33A 0.9800
C33A H33B 0.9800
C33A H33C 0.9800
C35A H35A 0.9800
C35A H35B 0.9800
C35A H35C 0.9800
C51A H51A 0.9800
C51A H51B 0.9800
C51A H51C 0.9800
C52A H52A 0.9800
C52A H52B 0.9800
C52A H52C 0.9800
C53A H53A 0.9800
C53A H53B 0.9800
C53A H53C 0.9800
C54A H54A 0.9800
C54A H54B 0.9800
C54A H54C 0.9800
C55A H55A 0.9800
C55A H55B 0.9800
C55A H55C 0.9800

loop_
_geom_torsion_atom_site_label_1
_geom_torsion_atom_site_label_2
_geom_torsion_atom_site_label_3
_geom_torsion_atom_site_label_4
_geom_torsion
C10 N1 C1 C2 -175.1(11)
U1 N1 C1 C2 19.9(14)
C3 N2 C2 C1 173.7(12)
U1 N2 C2 C1 56.2(13)
N1 C1 C2 N2 -51.9(15)
C2 N2 C3 C4 -64.4(15)
U1 N2 C3 C4 51.9(12)
N2 C3 C4 N3 -44.7(15)
C30 N3 C4 C3 -168.7(11)
U1 N3 C4 C3 14.5(15)
C1 N1 C10 C15 88.0(14)
U1 N1 C10 C15 -109.1(12)
C1 N1 C10 C11 -88.4(13)
U1 N1 C10 C11 74.4(14)
C15 C10 C11 C12 0.3(19)
N1 C10 C11 C12 176.9(12)
C15 C10 C11 C11A -178.3(13)
N1 C10 C11 C11A -1.7(19)
C10 C11 C12 C13 -3(2)
C11A C11 C12 C13 175.2(14)
C11 C12 C13 C14 5(2)
C11 C12 C13 C13A -174.1(14)
C12 C13 C14 C15 -3(2)
C13A C13 C14 C15 175.6(14)
C13 C14 C15 C10 0(2)
C13 C14 C15 C15A -178.8(14)
C11 C10 C15 C14 1(2)
N1 C10 C15 C14 -175.5(12)
C11 C10 C15 C15A -179.6(13)
N1 C10 C15 C15A 3.8(19)
C4 N3 C30 C35 77.1(14)
U1 N3 C30 C35 -106.1(12)
C4 N3 C30 C31 -100.2(13)
U1 N3 C30 C31 76.6(14)
C35 C30 C31 C32 5.2(19)
N3 C30 C31 C32 -177.6(11)
C35 C30 C31 C31A -173.6(13)
N3 C30 C31 C31A 3.7(19)
C30 C31 C32 C33 -2(2)
C31A C31 C32 C33 176.6(14)
C31 C32 C33 C34 -3(2)
C31 C32 C33 C33A 178.0(14)
C32 C33 C34 C35 5(2)
C33A C33 C34 C35 -176.0(13)
C31 C30 C35 C34 -3.3(18)
N3 C30 C35 C34 179.5(11)
C31 C30 C35 C35A 179.9(13)
N3 C30 C35 C35A 2.6(19)
C33 C34 C35 C30 -2(2)
C33 C34 C35 C35A 175.3(13)
C55 C51 C52 C53 -0.3(15)
C51A C51 C52 C53 -164.3(13)
U1 C51 C52 C53 68.8(9)
C55 C51 C52 C52A 169.5(13)
C51A C51 C52 C52A 5(2)
U1 C51 C52 C52A -121.5(14)
C55 C51 C52 U1 -69.0(10)
C51A C51 C52 U1 127.0(14)
C51 C52 C53 C54 -0.8(15)
C52A C52 C53 C54 -170.5(13)
U1 C52 C53 C54 67.8(10)
C51 C52 C53 C53A 168.9(13)
C52A C52 C53 C53A -1(2)
U1 C52 C53 C53A -122.4(13)
C51 C52 C53 U1 -68.6(9)
C52A C52 C53 U1 121.7(14)
C52 C53 C54 C55 1.6(16)
C53A C53 C54 C55 -168.3(13)
U1 C53 C54 C55 69.9(9)
C52 C53 C54 C54A 177.1(13)
C53A C53 C54 C54A 7(2)
U1 C53 C54 C54A -114.6(14)
C52 C53 C54 U1 -68.3(10)
C53A C53 C54 U1 121.8(13)
C53 C54 C55 C51 -1.7(15)
C54A C54 C55 C51 -177.2(13)
U1 C54 C55 C51 68.2(10)
C53 C54 C55 C55A 173.5(15)
C54A C54 C55 C55A -2(2)
U1 C54 C55 C55A -116.6(16)
C53 C54 C55 U1 -69.9(9)
C54A C54 C55 U1 114.6(13)
C52 C51 C55 C54 1.2(15)
C51A C51 C55 C54 164.6(14)
U1 C51 C55 C54 -68.0(9)
C52 C51 C55 C55A -174.4(14)
C51A C51 C55 C55A -11(2)
U1 C51 C55 C55A 116.5(15)
C52 C51 C55 U1 69.2(9)
C51A C51 C55 U1 -127.4(15)
